data_7212031
loop_
_publ_author_name
'Hsu, Yi-Fen'
'Hsu, Wayne'
'Wu, Chia-Jun'
'Cheng, Pei-Chi'
'Yeh, Chun-Wei'
'Chang, Wen-Jung'
'Chen, Jhy-Der'
'Wang, Ju-Chun'

_publ_section_title
;
 Roles of halide anions in the structural diversity of Zn(ii) complexes
 containing the flexible N,N&#x2032;-di(4-pyridyl)adipoamide ligand
;
_journal_issue 3
_journal_name_full CrystEngComm
_journal_page_first 702
_journal_paper_doi 10.1039/b918484h
_journal_volume 12
_journal_year 2010
_chemical_formula_sum 'C38 H50 Cl4 N10 O6 Zn2'
_chemical_formula_weight 1015.42
_chemical_name_systematic
;
?
;
_space_group_IT_number 14
_symmetry_cell_setting monoclinic
_symmetry_space_group_name_Hall '-P 2yn'
_symmetry_space_group_name_H-M 'P 1 21/n 1'
_atom_sites_solution_hydrogens geom
_atom_sites_solution_primary direct
_atom_sites_solution_secondary difmap
_audit_creation_method SHELXL-97
_cell_angle_alpha 90.00
_cell_angle_beta 100.8200(10)
_cell_angle_gamma 90.00
_cell_formula_units_Z 2
_cell_length_a 7.9172(5)
_cell_length_b 23.3476(15)
_cell_length_c 12.7571(8)
_cell_measurement_reflns_used 5533
_cell_measurement_temperature 297(2)
_cell_measurement_theta_max 25.920
_cell_measurement_theta_min 2.384
_cell_volume 2316.2(3)
_computing_cell_refinement 'Bruker SMART'
_computing_data_collection 'Bruker SMART'
_computing_data_reduction 'Bruker SHELXTL'
_computing_molecular_graphics 'Bruker SHELXTL'
_computing_publication_material 'Bruker SHELXTL'
_computing_structure_refinement 'SHELXL-97 (Sheldrick, 1997)'
_computing_structure_solution 'SHELXS-97 (Sheldrick, 1990)'
_diffrn_ambient_temperature 297(2)
_diffrn_measured_fraction_theta_full 0.998
_diffrn_measured_fraction_theta_max 0.998
_diffrn_measurement_device_type 'CCD area detector'
_diffrn_measurement_method 'phi and omega scans'
_diffrn_radiation_monochromator graphite
_diffrn_radiation_source 'fine-focus sealed tube'
_diffrn_radiation_type MoK\a
_diffrn_radiation_wavelength 0.71073
_diffrn_reflns_av_R_equivalents 0.0316
_diffrn_reflns_av_sigmaI/netI 0.0314
_diffrn_reflns_limit_h_max 9
_diffrn_reflns_limit_h_min -7
_diffrn_reflns_limit_k_max 28
_diffrn_reflns_limit_k_min -28
_diffrn_reflns_limit_l_max 14
_diffrn_reflns_limit_l_min -15
_diffrn_reflns_number 12988
_diffrn_reflns_theta_full 26.02
_diffrn_reflns_theta_max 26.02
_diffrn_reflns_theta_min 1.74
_exptl_absorpt_coefficient_mu 1.320
_exptl_absorpt_correction_T_max 1.000
_exptl_absorpt_correction_T_min 0.414
_exptl_absorpt_correction_type empirical
_exptl_absorpt_process_details empirical
_exptl_crystal_colour colorless
_exptl_crystal_density_diffrn 1.456
_exptl_crystal_density_method 'not measured'
_exptl_crystal_description parallelepiped
_exptl_crystal_F_000 1048
_exptl_crystal_size_max 0.62
_exptl_crystal_size_mid 0.42
_exptl_crystal_size_min 0.14
_refine_diff_density_max 0.517
_refine_diff_density_min -0.395
_refine_diff_density_rms 0.057
_refine_ls_extinction_method none
_refine_ls_goodness_of_fit_ref 1.057
_refine_ls_hydrogen_treatment constr
_refine_ls_matrix_type full
_refine_ls_number_parameters 271
_refine_ls_number_reflns 4558
_refine_ls_number_restraints 0
_refine_ls_restrained_S_all 1.057
_refine_ls_R_factor_all 0.0500
_refine_ls_R_factor_gt 0.0362
_refine_ls_shift/su_max 0.001
_refine_ls_shift/su_mean 0.000
_refine_ls_structure_factor_coef Fsqd
_refine_ls_weighting_details 'calc w=1/[\s^2^(Fo^2^)+(0.0650P)^2^+0.0000P] where P=(Fo^2^+2Fc^2^)/3'
_refine_ls_weighting_scheme calc
_refine_ls_wR_factor_gt 0.1014
_refine_ls_wR_factor_ref 0.1082
_reflns_number_gt 3534
_reflns_number_total 4558
_reflns_threshold_expression >2sigma(I)
_cod_data_source_file b918484h.txt
_cod_data_source_block 4
_cod_depositor_comments
;
The following automatic conversions were performed:

'_symmetry_cell_setting' value 'Monoclinic' changed to 'monoclinic'
according to /home/saulius/struct/CIF-dictionaries/cif_core.dic
dictionary named 'cif_core.dic' version 2.4.2 from 2011-04-26.

Automatic conversion script
Id: cif_fix_values 1891 2012-01-12 08:04:46Z andrius 
;
_cod_original_sg_symbol_H-M P2(1)/n
_cod_database_code 7212031

loop_
_symmetry_equiv_pos_as_xyz
'x, y, z'
'-x+1/2, y+1/2, -z+1/2'
'-x, -y, -z'
'x-1/2, -y-1/2, z-1/2'

loop_
_atom_site_label
_atom_site_type_symbol
_atom_site_fract_x
_atom_site_fract_y
_atom_site_fract_z
_atom_site_U_iso_or_equiv
_atom_site_adp_type
_atom_site_occupancy
_atom_site_symmetry_multiplicity
_atom_site_calc_flag
_atom_site_refinement_flags
Zn Zn 0.07344(4) 0.181970(12) 0.74792(2) 0.04235(12) Uani 1 1 d .
Cl1 Cl 0.35002(9) 0.16019(3) 0.75118(7) 0.0582(2) Uani 1 1 d .
Cl2 Cl -0.02363(11) 0.26207(3) 0.66638(6) 0.0664(2) Uani 1 1 d .
O1 O -0.6376(3) -0.00799(8) 0.6360(2) 0.0704(6) Uani 1 1 d .
O2 O -1.1573(3) -0.13520(9) 0.69103(16) 0.0630(6) Uani 1 1 d .
N1 N -0.0695(3) 0.11253(9) 0.69198(16) 0.0428(5) Uani 1 1 d .
N2 N -0.3647(3) -0.03609(9) 0.62944(18) 0.0468(5) Uani 1 1 d .
H2A H -0.3064 -0.0656 0.6173 0.056 Uiso 1 1 calc R
N3 N -1.0050(3) -0.20890(10) 0.77684(17) 0.0495(5) Uani 1 1 d .
H3A H -0.9478 -0.2389 0.7659 0.059 Uiso 1 1 calc R
N4 N -1.0424(3) -0.18838(9) 1.09716(18) 0.0447(5) Uani 1 1 d .
C1 C -0.0007(3) 0.06185(11) 0.6734(2) 0.0466(6) Uani 1 1 d .
H1A H 0.1174 0.0597 0.6760 0.056 Uiso 1 1 calc R
C2 C -0.0977(3) 0.01312(11) 0.6506(2) 0.0475(6) Uani 1 1 d .
H2B H -0.0449 -0.0211 0.6378 0.057 Uiso 1 1 calc R
C3 C -0.2734(3) 0.01454(10) 0.6466(2) 0.0401(6) Uani 1 1 d .
C4 C -0.3471(3) 0.06755(11) 0.6617(2) 0.0494(6) Uani 1 1 d .
H4B H -0.4654 0.0712 0.6563 0.059 Uiso 1 1 calc R
C5 C -0.2411(3) 0.11417(11) 0.6848(2) 0.0502(7) Uani 1 1 d .
H5A H -0.2911 0.1491 0.6962 0.060 Uiso 1 1 calc R
C6 C -0.5350(3) -0.04566(11) 0.6291(2) 0.0475(6) Uani 1 1 d .
C7 C -0.5829(3) -0.10846(11) 0.6191(2) 0.0495(6) Uani 1 1 d .
H7A H -0.5217 -0.1286 0.6813 0.059 Uiso 1 1 calc R
H7B H -0.5452 -0.1241 0.5569 0.059 Uiso 1 1 calc R
C8 C -0.7739(3) -0.11962(11) 0.6092(2) 0.0480(6) Uani 1 1 d .
H8A H -0.8365 -0.0978 0.5497 0.058 Uiso 1 1 calc R
H8B H -0.8108 -0.1066 0.6736 0.058 Uiso 1 1 calc R
C9 C -0.8168(3) -0.18272(10) 0.5921(2) 0.0439(6) Uani 1 1 d .
H9A H -0.7486 -0.2046 0.6496 0.053 Uiso 1 1 calc R
H9B H -0.7851 -0.1950 0.5258 0.053 Uiso 1 1 calc R
C10 C -1.0078(3) -0.19609(12) 0.5880(2) 0.0476(6) Uani 1 1 d .
H10A H -1.0760 -0.1770 0.5269 0.057 Uiso 1 1 calc R
H10B H -1.0263 -0.2370 0.5789 0.057 Uiso 1 1 calc R
C11 C -1.0669(3) -0.17684(11) 0.6883(2) 0.0435(6) Uani 1 1 d .
C12 C -1.0215(3) -0.19979(11) 0.8822(2) 0.0423(6) Uani 1 1 d .
C13 C -0.9427(3) -0.23872(12) 0.9580(2) 0.0500(7) Uani 1 1 d .
H13A H -0.8814 -0.2695 0.9378 0.060 Uiso 1 1 calc R
C14 C -0.9553(3) -0.23166(12) 1.0622(2) 0.0510(7) Uani 1 1 d .
H14A H -0.9009 -0.2581 1.1118 0.061 Uiso 1 1 calc R
C15 C -1.1171(4) -0.15142(12) 1.0221(2) 0.0529(7) Uani 1 1 d .
H15A H -1.1789 -0.1212 1.0440 0.064 Uiso 1 1 calc R
C16 C -1.1098(4) -0.15458(12) 0.9164(2) 0.0516(7) Uani 1 1 d .
H16A H -1.1628 -0.1271 0.8687 0.062 Uiso 1 1 calc R
O3 O -1.2917(8) -0.0263(2) 0.9065(4) 0.203(2) Uani 1 1 d .
N5 N -1.3050(4) 0.05163(15) 1.0191(3) 0.0904(10) Uani 1 1 d .
C17 C -1.3811(7) 0.1054(2) 1.0331(5) 0.146(2) Uani 1 1 d .
H17A H -1.4494 0.1176 0.9665 0.219 Uiso 1 1 calc R
H17B H -1.2925 0.1331 1.0566 0.219 Uiso 1 1 calc R
H17C H -1.4529 0.1019 1.0856 0.219 Uiso 1 1 calc R
C18 C -1.1925(8) 0.0236(2) 1.1028(4) 0.143(2) Uani 1 1 d .
H18A H -1.1533 -0.0116 1.0768 0.214 Uiso 1 1 calc R
H18B H -1.2523 0.0156 1.1600 0.214 Uiso 1 1 calc R
H18C H -1.0956 0.0479 1.1283 0.214 Uiso 1 1 calc R
C19 C -1.3405(8) 0.0231(3) 0.9253(5) 0.1315(19) Uani 1 1 d .
H19A H -1.4084 0.0422 0.8686 0.158 Uiso 1 1 calc R

loop_
_atom_site_aniso_label
_atom_site_aniso_U_11
_atom_site_aniso_U_22
_atom_site_aniso_U_33
_atom_site_aniso_U_23
_atom_site_aniso_U_13
_atom_site_aniso_U_12
Zn 0.04396(19) 0.03619(18) 0.0483(2) -0.00297(12) 0.01226(13) -0.00170(12)
Cl1 0.0467(4) 0.0463(4) 0.0869(5) -0.0001(4) 0.0261(3) 0.0023(3)
Cl2 0.0928(6) 0.0437(4) 0.0569(4) 0.0014(3) -0.0007(4) 0.0116(4)
O1 0.0461(12) 0.0431(11) 0.123(2) -0.0047(12) 0.0194(12) 0.0030(9)
O2 0.0678(14) 0.0589(13) 0.0663(13) 0.0159(10) 0.0223(10) 0.0259(11)
N1 0.0402(12) 0.0361(11) 0.0525(13) -0.0031(9) 0.0097(9) 0.0005(9)
N2 0.0412(12) 0.0310(11) 0.0688(14) -0.0015(10) 0.0120(10) 0.0010(9)
N3 0.0567(14) 0.0431(12) 0.0521(13) 0.0051(10) 0.0193(11) 0.0164(11)
N4 0.0443(12) 0.0426(12) 0.0496(12) -0.0010(10) 0.0150(10) 0.0021(10)
C1 0.0376(13) 0.0393(14) 0.0626(16) -0.0016(12) 0.0083(12) 0.0025(11)
C2 0.0395(14) 0.0349(13) 0.0683(17) -0.0024(12) 0.0109(12) 0.0048(11)
C3 0.0413(13) 0.0324(13) 0.0468(14) 0.0022(10) 0.0090(11) 0.0004(10)
C4 0.0376(13) 0.0395(14) 0.0714(18) -0.0016(13) 0.0112(12) 0.0022(11)
C5 0.0462(15) 0.0355(13) 0.0695(18) -0.0049(13) 0.0126(13) 0.0041(12)
C6 0.0446(15) 0.0409(14) 0.0569(16) 0.0037(12) 0.0090(12) -0.0003(12)
C7 0.0439(15) 0.0373(14) 0.0672(17) 0.0030(12) 0.0100(13) -0.0030(11)
C8 0.0438(14) 0.0420(14) 0.0583(16) 0.0059(12) 0.0095(12) -0.0021(12)
C9 0.0452(14) 0.0406(14) 0.0469(14) -0.0010(11) 0.0113(11) -0.0011(11)
C10 0.0474(15) 0.0490(15) 0.0452(14) -0.0027(12) 0.0058(12) -0.0071(12)
C11 0.0378(13) 0.0396(14) 0.0531(15) 0.0032(11) 0.0089(11) -0.0035(11)
C12 0.0383(13) 0.0399(13) 0.0505(15) 0.0019(11) 0.0127(11) 0.0026(11)
C13 0.0529(16) 0.0466(15) 0.0544(16) 0.0012(12) 0.0197(13) 0.0147(13)
C14 0.0499(16) 0.0467(16) 0.0574(16) 0.0049(13) 0.0129(13) 0.0122(13)
C15 0.0606(18) 0.0444(15) 0.0564(17) -0.0030(13) 0.0177(14) 0.0129(13)
C16 0.0594(18) 0.0429(15) 0.0549(17) 0.0052(12) 0.0168(13) 0.0122(13)
O3 0.307(7) 0.160(4) 0.156(4) -0.016(3) 0.076(4) 0.100(5)
N5 0.087(2) 0.077(2) 0.100(3) 0.0139(19) 0.0003(19) 0.0044(18)
C17 0.114(4) 0.076(3) 0.230(7) -0.017(4) -0.016(4) 0.011(3)
C18 0.156(5) 0.135(5) 0.119(4) 0.014(3) -0.023(4) 0.025(4)
C19 0.154(5) 0.152(5) 0.093(4) 0.019(4) 0.035(3) 0.033(4)

loop_
_atom_type_symbol
_atom_type_description
_atom_type_scat_dispersion_real
_atom_type_scat_dispersion_imag
_atom_type_scat_source
C C 0.0033 0.0016 'International Tables Vol C Tables 4.2.6.8 and 6.1.1.4'
H H 0.0000 0.0000 'International Tables Vol C Tables 4.2.6.8 and 6.1.1.4'
N N 0.0061 0.0033 'International Tables Vol C Tables 4.2.6.8 and 6.1.1.4'
O O 0.0106 0.0060 'International Tables Vol C Tables 4.2.6.8 and 6.1.1.4'
Cl Cl 0.1484 0.1585 'International Tables Vol C Tables 4.2.6.8 and 6.1.1.4'
Zn Zn 0.2839 1.4301 'International Tables Vol C Tables 4.2.6.8 and 6.1.1.4'

loop_
_geom_angle_atom_site_label_1
_geom_angle_atom_site_label_2
_geom_angle_atom_site_label_3
_geom_angle
_geom_angle_site_symmetry_1
_geom_angle_site_symmetry_3
N1 Zn N4 103.80(9) . 3_457
N1 Zn Cl2 112.93(6) . .
N4 Zn Cl2 107.43(6) 3_457 .
N1 Zn Cl1 107.69(6) . .
N4 Zn Cl1 107.05(7) 3_457 .
Cl2 Zn Cl1 116.98(3) . .
C1 N1 C5 116.8(2) . .
C1 N1 Zn 123.26(17) . .
C5 N1 Zn 119.39(17) . .
C6 N2 C3 128.9(2) . .
C6 N2 H2A 115.6 . .
C3 N2 H2A 115.6 . .
C11 N3 C12 129.1(2) . .
C11 N3 H3A 115.4 . .
C12 N3 H3A 115.4 . .
C15 N4 C14 115.6(2) . .
C15 N4 Zn 121.79(18) . 3_457
C14 N4 Zn 122.54(19) . 3_457
N1 C1 C2 122.6(2) . .
N1 C1 H1A 118.7 . .
C2 C1 H1A 118.7 . .
C1 C2 C3 120.5(2) . .
C1 C2 H2B 119.8 . .
C3 C2 H2B 119.8 . .
N2 C3 C2 118.6(2) . .
N2 C3 C4 124.1(2) . .
C2 C3 C4 117.4(2) . .
C5 C4 C3 118.5(2) . .
C5 C4 H4B 120.7 . .
C3 C4 H4B 120.7 . .
N1 C5 C4 124.2(2) . .
N1 C5 H5A 117.9 . .
C4 C5 H5A 117.9 . .
O1 C6 N2 123.8(2) . .
O1 C6 C7 123.3(2) . .
N2 C6 C7 113.0(2) . .
C6 C7 C8 113.8(2) . .
C6 C7 H7A 108.8 . .
C8 C7 H7A 108.8 . .
C6 C7 H7B 108.8 . .
C8 C7 H7B 108.8 . .
H7A C7 H7B 107.7 . .
C7 C8 C9 111.8(2) . .
C7 C8 H8A 109.3 . .
C9 C8 H8A 109.3 . .
C7 C8 H8B 109.3 . .
C9 C8 H8B 109.3 . .
H8A C8 H8B 107.9 . .
C8 C9 C10 113.2(2) . .
C8 C9 H9A 108.9 . .
C10 C9 H9A 108.9 . .
C8 C9 H9B 108.9 . .
C10 C9 H9B 108.9 . .
H9A C9 H9B 107.7 . .
C11 C10 C9 111.7(2) . .
C11 C10 H10A 109.3 . .
C9 C10 H10A 109.3 . .
C11 C10 H10B 109.3 . .
C9 C10 H10B 109.3 . .
H10A C10 H10B 107.9 . .
O2 C11 N3 122.5(3) . .
O2 C11 C10 122.8(2) . .
N3 C11 C10 114.7(2) . .
C16 C12 C13 117.9(3) . .
C16 C12 N3 124.6(2) . .
C13 C12 N3 117.5(2) . .
C14 C13 C12 119.7(2) . .
C14 C13 H13A 120.1 . .
C12 C13 H13A 120.1 . .
N4 C14 C13 123.4(3) . .
N4 C14 H14A 118.3 . .
C13 C14 H14A 118.3 . .
N4 C15 C16 125.2(3) . .
N4 C15 H15A 117.4 . .
C16 C15 H15A 117.4 . .
C15 C16 C12 118.2(3) . .
C15 C16 H16A 120.9 . .
C12 C16 H16A 120.9 . .
C19 N5 C18 116.0(4) . .
C19 N5 C17 121.6(4) . .
C18 N5 C17 122.4(5) . .
N5 C17 H17A 109.5 . .
N5 C17 H17B 109.5 . .
H17A C17 H17B 109.5 . .
N5 C17 H17C 109.5 . .
H17A C17 H17C 109.5 . .
H17B C17 H17C 109.5 . .
N5 C18 H18A 109.5 . .
N5 C18 H18B 109.5 . .
H18A C18 H18B 109.5 . .
N5 C18 H18C 109.5 . .
H18A C18 H18C 109.5 . .
H18B C18 H18C 109.5 . .
O3 C19 N5 127.0(6) . .
O3 C19 H19A 116.5 . .
N5 C19 H19A 116.5 . .

loop_
_geom_bond_atom_site_label_1
_geom_bond_atom_site_label_2
_geom_bond_distance
_geom_bond_site_symmetry_2
Zn N1 2.029(2) .
Zn N4 2.042(2) 3_457
Zn Cl2 2.2068(8) .
Zn Cl1 2.2408(8) .
O1 C6 1.211(3) .
O2 C11 1.212(3) .
N1 C1 1.342(3) .
N1 C5 1.345(3) .
N2 C6 1.366(3) .
N2 C3 1.381(3) .
N2 H2A 0.8600 .
N3 C11 1.367(3) .
N3 C12 1.391(3) .
N3 H3A 0.8600 .
N4 C15 1.341(3) .
N4 C14 1.346(3) .
N4 Zn 2.042(2) 3_457
C1 C2 1.373(4) .
C1 H1A 0.9300 .
C2 C3 1.383(4) .
C2 H2B 0.9300 .
C3 C4 1.397(3) .
C4 C5 1.373(4) .
C4 H4B 0.9300 .
C5 H5A 0.9300 .
C6 C7 1.514(4) .
C7 C8 1.516(4) .
C7 H7A 0.9700 .
C7 H7B 0.9700 .
C8 C9 1.518(3) .
C8 H8A 0.9700 .
C8 H8B 0.9700 .
C9 C10 1.535(4) .
C9 H9A 0.9700 .
C9 H9B 0.9700 .
C10 C11 1.510(4) .
C10 H10A 0.9700 .
C10 H10B 0.9700 .
C12 C16 1.382(4) .
C12 C13 1.388(4) .
C13 C14 1.361(4) .
C13 H13A 0.9300 .
C14 H14A 0.9300 .
C15 C16 1.362(4) .
C15 H15A 0.9300 .
C16 H16A 0.9300 .
O3 C19 1.255(6) .
N5 C19 1.352(6) .
N5 C18 1.415(5) .
N5 C17 1.418(6) .
C17 H17A 0.9600 .
C17 H17B 0.9600 .
C17 H17C 0.9600 .
C18 H18A 0.9600 .
C18 H18B 0.9600 .
C18 H18C 0.9600 .
C19 H19A 0.9300 .
